data_2219112
loop_
_publ_author_name
'Li, Zhu-Bo'
'Luo, Yong-Huang'
'Dong, Wen-Liang'
'Li, Jing'
'Zuo, Hua'

_publ_section_title
;
 <i>N</i>-Benzyl-2-(2,6-dichlorophenoxy)acetamide
;
_journal_coeditor_code NC2111
_journal_issue 8
_journal_name_full 'Acta Crystallographica Section E'
_journal_page_first o1610
_journal_paper_doi 10.1107/S1600536808022514
_journal_volume 64
_journal_year 2008
_chemical_formula_iupac 'C15 H13 Cl2 N O2'
_chemical_formula_moiety 'C15 H13 Cl2 N O2'
_chemical_formula_sum 'C15 H13 Cl2 N O2'
_chemical_formula_weight 310.16
_chemical_name_systematic
;
<i>N</i>-Benzyl-2-(2,6-dichlorophenoxy)acetamide
;
_space_group_IT_number 61
_symmetry_cell_setting orthorhombic
_symmetry_space_group_name_Hall '-P 2ac 2ab'
_symmetry_space_group_name_H-M 'P b c a'
_atom_sites_solution_hydrogens geom
_atom_sites_solution_primary direct
_atom_sites_solution_secondary difmap
_audit_creation_method SHELXL-97
_cell_angle_alpha 90.00
_cell_angle_beta 90.00
_cell_angle_gamma 90.00
_cell_formula_units_Z 8
_cell_length_a 14.8886(10)
_cell_length_b 8.6579(6)
_cell_length_c 22.9867(14)
_cell_measurement_reflns_used 2733
_cell_measurement_temperature 298(2)
_cell_measurement_theta_max 21.81
_cell_measurement_theta_min 2.24
_cell_volume 2963.1(3)
_computing_cell_refinement 'APEX2 (Bruker, 2005)'
_computing_data_collection 'APEX2 (Bruker, 2005)'
_computing_data_reduction 'APEX2 (Bruker, 2005)'
_computing_molecular_graphics 'SHELXTL (Sheldrick, 2008)'
_computing_publication_material 'WinGX (Farrugia, 1999)'
_computing_structure_refinement 'SHELXL97 (Sheldrick, 2008)'
_computing_structure_solution 'SIR97 (Altomare <i>et al.</i>,  1999)'
_diffrn_ambient_temperature 298(2)
_diffrn_measured_fraction_theta_full 0.997
_diffrn_measured_fraction_theta_max 0.997
_diffrn_measurement_device_type 'Bruker SMART CCD area-detector'
_diffrn_measurement_method '\f and \w'
_diffrn_radiation_monochromator graphite
_diffrn_radiation_source 'fine-focus sealed tube'
_diffrn_radiation_type MoK\a
_diffrn_radiation_wavelength 0.71073
_diffrn_reflns_av_R_equivalents 0.0398
_diffrn_reflns_av_sigmaI/netI 0.0335
_diffrn_reflns_limit_h_max 18
_diffrn_reflns_limit_h_min -19
_diffrn_reflns_limit_k_max 11
_diffrn_reflns_limit_k_min -10
_diffrn_reflns_limit_l_max 29
_diffrn_reflns_limit_l_min -20
_diffrn_reflns_number 16445
_diffrn_reflns_theta_full 27.54
_diffrn_reflns_theta_max 27.54
_diffrn_reflns_theta_min 1.77
_diffrn_standards_decay_% 0
_diffrn_standards_interval_time 0
_diffrn_standards_number 0
_exptl_absorpt_coefficient_mu 0.438
_exptl_absorpt_correction_T_max 0.9575
_exptl_absorpt_correction_T_min 0.9176
_exptl_absorpt_correction_type multi-scan
_exptl_absorpt_process_details '(SADABS; Bruker, 2005)'
_exptl_crystal_colour colorless
_exptl_crystal_density_diffrn 1.391
_exptl_crystal_density_method 'not measured'
_exptl_crystal_description block
_exptl_crystal_F_000 1280
_exptl_crystal_size_max 0.20
_exptl_crystal_size_mid 0.20
_exptl_crystal_size_min 0.10
_refine_diff_density_max 0.197
_refine_diff_density_min -0.338
_refine_ls_extinction_method none
_refine_ls_goodness_of_fit_ref 1.019
_refine_ls_hydrogen_treatment constr
_refine_ls_matrix_type full
_refine_ls_number_parameters 181
_refine_ls_number_reflns 3412
_refine_ls_number_restraints 0
_refine_ls_restrained_S_all 1.019
_refine_ls_R_factor_all 0.0804
_refine_ls_R_factor_gt 0.0445
_refine_ls_shift/su_max 0.001
_refine_ls_shift/su_mean 0.000
_refine_ls_structure_factor_coef Fsqd
_refine_ls_weighting_details 'calc w=1/[\s^2^(Fo^2^)+(0.0631P)^2^+0.3666P] where P=(Fo^2^+2Fc^2^)/3'
_refine_ls_weighting_scheme calc
_refine_ls_wR_factor_gt 0.1126
_refine_ls_wR_factor_ref 0.1313
_reflns_number_gt 2103
_reflns_number_total 3412
_reflns_threshold_expression I>2\s(I)
_cod_data_source_file nc2111.cif
_cod_data_source_block I
_cod_database_code 2219112
_cod_database_fobs_code 2219112

loop_
_symmetry_equiv_pos_as_xyz
'x, y, z'
'-x+1/2, -y, z+1/2'
'-x, y+1/2, -z+1/2'
'x+1/2, -y+1/2, -z'
'-x, -y, -z'
'x-1/2, y, -z-1/2'
'x, -y-1/2, z-1/2'
'-x-1/2, y-1/2, z'

loop_
_atom_site_type_symbol
_atom_site_label
_atom_site_fract_x
_atom_site_fract_y
_atom_site_fract_z
_atom_site_U_iso_or_equiv
_atom_site_adp_type
_atom_site_calc_flag
_atom_site_refinement_flags
_atom_site_occupancy
N N1 0.74097(11) 0.0194(2) 0.64026(7) 0.0521(4) Uani d . 1
H H1A 0.7004 0.0734 0.6230 0.063 Uiso calc R 1
Cl Cl1 0.74730(5) 0.13003(7) 0.41952(3) 0.0787(2) Uani d . 1
Cl Cl2 0.55214(5) -0.24316(9) 0.55609(4) 0.0985(3) Uani d . 1
O O1 0.68835(9) -0.00499(15) 0.53078(6) 0.0526(4) Uani d . 1
O O2 0.84330(10) -0.17088(18) 0.62980(6) 0.0591(4) Uani d . 1
C C1 0.65927(14) 0.0023(2) 0.42821(9) 0.0515(5) Uani d . 1
C C2 0.60907(17) -0.0417(3) 0.38036(11) 0.0679(7) Uani d . 1
H H2A 0.6217 -0.0014 0.3438 0.081 Uiso calc R 1
C C3 0.54023(18) -0.1457(3) 0.38759(14) 0.0802(8) Uani d . 1
H H3A 0.5057 -0.1746 0.3557 0.096 Uiso calc R 1
C C4 0.52178(17) -0.2071(3) 0.44101(13) 0.0761(8) Uani d . 1
H H4A 0.4755 -0.2783 0.4454 0.091 Uiso calc R 1
C C5 0.57263(15) -0.1625(3) 0.48853(11) 0.0603(6) Uani d . 1
C C6 0.64111(13) -0.0555(2) 0.48288(9) 0.0466(5) Uani d . 1
C C7 0.76294(14) -0.1008(3) 0.54620(9) 0.0522(5) Uani d . 1
H H7A 0.8148 -0.0717 0.5231 0.063 Uiso calc R 1
H H7B 0.7487 -0.2076 0.5375 0.063 Uiso calc R 1
C C8 0.78542(13) -0.0856(2) 0.60971(9) 0.0433(5) Uani d . 1
C C9 0.75781(14) 0.0471(3) 0.70161(9) 0.0597(6) Uani d . 1
H H9A 0.7848 0.1484 0.7060 0.072 Uiso calc R 1
H H9B 0.8007 -0.0286 0.7155 0.072 Uiso calc R 1
C C10 0.67475(13) 0.0393(2) 0.73885(8) 0.0471(5) Uani d . 1
C C11 0.67143(16) 0.1244(3) 0.78942(9) 0.0586(6) Uani d . 1
H H11A 0.7190 0.1894 0.7988 0.070 Uiso calc R 1
C C12 0.59859(17) 0.1148(3) 0.82645(10) 0.0696(7) Uani d . 1
H H12A 0.5979 0.1718 0.8607 0.084 Uiso calc R 1
C C13 0.52742(17) 0.0216(3) 0.81283(11) 0.0693(7) Uani d . 1
H H13A 0.4780 0.0165 0.8375 0.083 Uiso calc R 1
C C14 0.52928(16) -0.0638(3) 0.76294(11) 0.0697(7) Uani d . 1
H H14A 0.4814 -0.1283 0.7538 0.084 Uiso calc R 1
C C15 0.60248(15) -0.0545(3) 0.72586(10) 0.0609(6) Uani d . 1
H H15A 0.6029 -0.1123 0.6918 0.073 Uiso calc R 1

loop_
_atom_site_aniso_label
_atom_site_aniso_U_11
_atom_site_aniso_U_22
_atom_site_aniso_U_33
_atom_site_aniso_U_12
_atom_site_aniso_U_13
_atom_site_aniso_U_23
N1 0.0540(10) 0.0620(11) 0.0404(9) 0.0117(8) 0.0022(8) -0.0039(8)
Cl1 0.0982(5) 0.0733(4) 0.0644(4) -0.0303(4) -0.0038(3) 0.0045(3)
Cl2 0.0904(5) 0.1033(6) 0.1019(6) -0.0081(4) 0.0394(4) 0.0184(4)
O1 0.0594(9) 0.0521(8) 0.0463(8) 0.0140(7) -0.0084(7) -0.0094(6)
O2 0.0484(8) 0.0657(9) 0.0633(10) 0.0121(7) -0.0112(7) -0.0085(7)
C1 0.0582(12) 0.0460(12) 0.0503(12) 0.0008(10) -0.0087(10) -0.0080(9)
C2 0.0867(18) 0.0606(14) 0.0565(14) 0.0067(13) -0.0203(12) -0.0093(11)
C3 0.0734(18) 0.0740(18) 0.093(2) 0.0044(14) -0.0355(16) -0.0234(15)
C4 0.0485(13) 0.0675(17) 0.112(2) -0.0034(12) -0.0089(14) -0.0132(15)
C5 0.0466(12) 0.0599(13) 0.0745(16) 0.0051(11) 0.0084(11) -0.0035(11)
C6 0.0443(11) 0.0458(11) 0.0497(12) 0.0084(9) -0.0027(9) -0.0087(9)
C7 0.0507(12) 0.0603(13) 0.0456(12) 0.0127(10) 0.0006(9) -0.0098(9)
C8 0.0362(10) 0.0448(11) 0.0488(12) -0.0023(9) 0.0028(9) -0.0019(9)
C9 0.0522(12) 0.0828(17) 0.0441(12) -0.0021(11) 0.0004(10) -0.0138(11)
C10 0.0481(11) 0.0523(12) 0.0409(11) 0.0042(9) -0.0021(9) 0.0014(9)
C11 0.0599(13) 0.0665(15) 0.0495(12) -0.0068(11) 0.0043(11) -0.0085(10)
C12 0.0749(16) 0.0836(17) 0.0503(13) -0.0039(14) 0.0138(12) -0.0113(12)
C13 0.0610(14) 0.0832(18) 0.0636(16) -0.0015(13) 0.0164(12) 0.0084(13)
C14 0.0580(14) 0.0770(16) 0.0740(17) -0.0139(13) 0.0017(12) 0.0038(13)
C15 0.0621(14) 0.0654(14) 0.0552(14) -0.0045(12) -0.0020(11) -0.0112(11)

loop_
_atom_type_symbol
_atom_type_description
_atom_type_scat_dispersion_real
_atom_type_scat_dispersion_imag
_atom_type_scat_source
C C 0.0033 0.0016 'International Tables Vol C Tables 4.2.6.8 and 6.1.1.4'
H H 0.0000 0.0000 'International Tables Vol C Tables 4.2.6.8 and 6.1.1.4'
N N 0.0061 0.0033 'International Tables Vol C Tables 4.2.6.8 and 6.1.1.4'
O O 0.0106 0.0060 'International Tables Vol C Tables 4.2.6.8 and 6.1.1.4'
Cl Cl 0.1484 0.1585 'International Tables Vol C Tables 4.2.6.8 and 6.1.1.4'

loop_
_geom_angle_atom_site_label_1
_geom_angle_atom_site_label_2
_geom_angle_atom_site_label_3
_geom_angle
C8 N1 C9 122.78(18)
C8 N1 H1A 118.6
C9 N1 H1A 118.6
C6 O1 C7 114.23(14)
C6 C1 C2 121.2(2)
C6 C1 Cl1 119.12(15)
C2 C1 Cl1 119.65(18)
C3 C2 C1 119.2(2)
C3 C2 H2A 120.4
C1 C2 H2A 120.4
C4 C3 C2 120.9(2)
C4 C3 H3A 119.5
C2 C3 H3A 119.5
C3 C4 C5 119.4(2)
C3 C4 H4A 120.3
C5 C4 H4A 120.3
C6 C5 C4 121.0(2)
C6 C5 Cl2 118.98(18)
C4 C5 Cl2 120.0(2)
O1 C6 C1 120.84(19)
O1 C6 C5 120.90(19)
C1 C6 C5 118.23(19)
O1 C7 C8 111.28(15)
O1 C7 H7A 109.4
C8 C7 H7A 109.4
O1 C7 H7B 109.4
C8 C7 H7B 109.4
H7A C7 H7B 108.0
O2 C8 N1 124.39(19)
O2 C8 C7 118.03(18)
N1 C8 C7 117.58(17)
N1 C9 C10 113.75(17)
N1 C9 H9A 108.8
C10 C9 H9A 108.8
N1 C9 H9B 108.8
C10 C9 H9B 108.8
H9A C9 H9B 107.7
C11 C10 C15 118.0(2)
C11 C10 C9 119.02(19)
C15 C10 C9 122.96(19)
C10 C11 C12 121.1(2)
C10 C11 H11A 119.5
C12 C11 H11A 119.5
C13 C12 C11 120.2(2)
C13 C12 H12A 119.9
C11 C12 H12A 119.9
C14 C13 C12 119.7(2)
C14 C13 H13A 120.1
C12 C13 H13A 120.1
C13 C14 C15 120.1(2)
C13 C14 H14A 120.0
C15 C14 H14A 120.0
C10 C15 C14 120.9(2)
C10 C15 H15A 119.5
C14 C15 H15A 119.5

loop_
_geom_bond_atom_site_label_1
_geom_bond_atom_site_label_2
_geom_bond_distance
N1 C8 1.326(2)
N1 C9 1.452(3)
N1 H1A 0.8600
Cl1 C1 1.726(2)
Cl2 C5 1.730(3)
O1 C6 1.378(2)
O1 C7 1.431(2)
O2 C8 1.225(2)
C1 C6 1.379(3)
C1 C2 1.383(3)
C2 C3 1.374(4)
C2 H2A 0.9300
C3 C4 1.366(4)
C3 H3A 0.9300
C4 C5 1.384(3)
C4 H4A 0.9300
C5 C6 1.384(3)
C7 C8 1.504(3)
C7 H7A 0.9700
C7 H7B 0.9700
C9 C10 1.506(3)
C9 H9A 0.9700
C9 H9B 0.9700
C10 C11 1.378(3)
C10 C15 1.381(3)
C11 C12 1.381(3)
C11 H11A 0.9300
C12 C13 1.368(3)
C12 H12A 0.9300
C13 C14 1.365(3)
C13 H13A 0.9300
C14 C15 1.386(3)
C14 H14A 0.9300
C15 H15A 0.9300

loop_
_geom_hbond_atom_site_label_D
_geom_hbond_atom_site_label_H
_geom_hbond_atom_site_label_A
_geom_hbond_site_symmetry_A
_geom_hbond_distance_DH
_geom_hbond_distance_HA
_geom_hbond_distance_DA
_geom_hbond_angle_DHA
N1 H1A O1 . 0.86 2.23 2.644(2) 109
N1 H1A O2 8_765 0.86 2.31 2.970(2) 133

loop_
_geom_torsion_atom_site_label_1
_geom_torsion_atom_site_label_2
_geom_torsion_atom_site_label_3
_geom_torsion_atom_site_label_4
_geom_torsion
C6 C1 C2 C3 -0.4(3)
Cl1 C1 C2 C3 178.76(18)
C1 C2 C3 C4 -0.9(4)
C2 C3 C4 C5 0.7(4)
C3 C4 C5 C6 0.7(4)
C3 C4 C5 Cl2 -178.2(2)
C7 O1 C6 C1 -95.4(2)
C7 O1 C6 C5 86.3(2)
C2 C1 C6 O1 -176.57(18)
Cl1 C1 C6 O1 4.3(3)
C2 C1 C6 C5 1.7(3)
Cl1 C1 C6 C5 -177.41(15)
C4 C5 C6 O1 176.40(19)
Cl2 C5 C6 O1 -4.6(3)
C4 C5 C6 C1 -1.9(3)
Cl2 C5 C6 C1 177.05(16)
C6 O1 C7 C8 -154.72(17)
C9 N1 C8 O2 1.3(3)
C9 N1 C8 C7 -178.76(19)
O1 C7 C8 O2 174.13(18)
O1 C7 C8 N1 -5.8(3)
C8 N1 C9 C10 -126.9(2)
N1 C9 C10 C11 -151.9(2)
N1 C9 C10 C15 30.6(3)
C15 C10 C11 C12 0.9(3)
C9 C10 C11 C12 -176.7(2)
C10 C11 C12 C13 -1.1(4)
C11 C12 C13 C14 1.1(4)
C12 C13 C14 C15 -0.9(4)
C11 C10 C15 C14 -0.7(3)
C9 C10 C15 C14 176.8(2)
C13 C14 C15 C10 0.7(4)

loop_
_cod_related_entry_id
_cod_related_entry_database
_cod_related_entry_code
1 ChemSpider 1957193
